data_7123896
loop_
_publ_author_name
'Shao, Baihao'
'Stankewitz, Nell'
'Morris, Jacob A.'
'Liptak, Matthew D.'
'Aprahamian, Ivan'

_publ_section_title
;
 White-Light Emission from a Structurally Simple Hydrazone
;
_journal_name_full 'Chemical Communications'
_journal_paper_doi 10.1039/C9CC03912K
_journal_year 2019
_chemical_formula_sum 'C22 H22 N4 O4'
_chemical_formula_weight 406.430
_space_group_IT_number 2
_space_group_name_Hall '-P 1'
_space_group_name_H-M_alt 'P -1'
_symmetry_Int_Tables_number 2
_symmetry_space_group_name_Hall '-P 1'
_symmetry_space_group_name_H-M 'P -1'
_audit_creation_date 2018-08-07
_audit_creation_method Olex2
_audit_update_record
;
2018-08-07 deposited with the CCDC.    2019-07-19 downloaded from the CCDC.
;
_cell_angle_alpha 81.626(1)
_cell_angle_beta 83.017(1)
_cell_angle_gamma 89.043(1)
_cell_formula_units_Z 2
_cell_length_a 8.1890(1)
_cell_length_b 10.2031(2)
_cell_length_c 12.0424(2)
_cell_volume 988.07(3)
_refine_ls_R_factor_all 0.070
_cod_data_source_file c9cc03912k2.cif
_cod_data_source_block ia718a
_cod_original_cell_volume 988.1(0)
_cod_original_sg_symbol_Hall -P_1
_cod_database_code 7123896

loop_
_symmetry_equiv_pos_site_id
_symmetry_equiv_pos_as_xyz
1 x,y,z
2 -x,-y,-z

loop_
_atom_site_aniso_label
_atom_site_aniso_U_11
_atom_site_aniso_U_22
_atom_site_aniso_U_33
_atom_site_aniso_U_12
_atom_site_aniso_U_13
_atom_site_aniso_U_23
O1 0.0281(7) 0.0467(8) 0.0340(7) -0.0060(6) -0.0014(5) -0.0105(6)
O2 0.0259(7) 0.0438(8) 0.0486(8) -0.0041(6) 0.0009(6) -0.0145(6)
O3 0.0473(9) 0.0488(9) 0.0707(11) -0.0164(7) -0.0100(8) -0.0152(8)
O4 0.0313(7) 0.0633(10) 0.0526(9) -0.0068(7) 0.0067(7) -0.0053(7)
N1 0.0234(8) 0.0375(8) 0.0350(9) 0.0003(6) -0.0012(6) -0.0032(6)
N2 0.0243(8) 0.0407(9) 0.0369(9) -0.0018(7) -0.0013(7) -0.0081(7)
N3 0.0342(9) 0.0408(9) 0.0424(10) -0.0061(7) -0.0067(8) 0.0010(7)
N4 0.0336(9) 0.0737(12) 0.0478(11) 0.0000(9) 0.0024(8) -0.0303(9)
C1 0.0263(9) 0.0334(9) 0.0336(10) 0.0026(8) -0.0032(8) -0.0050(7)
C2 0.0226(9) 0.0335(9) 0.0382(10) 0.0024(7) -0.0034(8) -0.0041(7)
C3 0.034(1) 0.0542(12) 0.0412(12) -0.0061(9) -0.0047(9) -0.0160(9)
C4 0.0414(11) 0.0521(12) 0.0439(12) -0.0021(10) 0.0016(9) -0.0120(9)
C5 0.0259(9) 0.0328(9) 0.0325(10) 0.0008(7) -0.0047(7) -0.0037(7)
C6 0.0268(9) 0.038(1) 0.0394(11) -0.0001(8) -0.0040(8) -0.0115(8)
C7 0.0256(9) 0.0437(11) 0.0351(10) 0.0025(8) -0.0032(8) -0.0094(8)
C8 0.0268(9) 0.0354(9) 0.0317(10) -0.0056(8) -0.0024(7) 0.0010(7)
C9 0.037(1) 0.0304(9) 0.0397(11) -0.0031(8) -0.0033(9) -0.0070(8)
C10 0.0312(10) 0.0332(9) 0.0357(10) 0.0025(8) 0.0005(8) -0.0062(7)
C11 0.0275(9) 0.0333(9) 0.034(1) 0.0040(8) -0.0019(8) -0.0028(7)
C12 0.0265(9) 0.0416(11) 0.0426(11) -0.0027(8) -0.0030(8) -0.0078(8)
C13 0.0317(10) 0.0399(10) 0.0416(11) -0.0027(8) -0.0073(8) -0.0116(8)
C14 0.0297(9) 0.0324(9) 0.0333(10) 0.0012(8) -0.0047(8) -0.0034(7)
C15 0.0349(10) 0.0389(10) 0.0366(11) 0.0016(8) -0.0057(8) -0.0108(8)
C16 0.0327(10) 0.0416(10) 0.0354(10) 0.0049(8) 0.0000(8) -0.0069(8)
C17 0.0288(10) 0.0448(11) 0.0417(11) -0.0026(8) 0.0003(8) -0.0094(8)
C18 0.0314(10) 0.0394(10) 0.0403(11) -0.0033(8) -0.0029(8) -0.0117(8)
C19 0.0289(9) 0.0292(9) 0.0345(10) 0.0003(7) -0.0050(8) -0.0022(7)
C20 0.0310(9) 0.0346(9) 0.0322(10) -0.0023(8) -0.0039(8) -0.0058(7)
C21 0.0382(12) 0.0846(17) 0.0506(14) 0.0000(12) 0.0027(10) -0.0325(12)
C22 0.0332(11) 0.0570(13) 0.0542(13) -0.007(1) 0.0088(10) -0.0232(10)

loop_
_atom_site_label
_atom_site_type_symbol
_atom_site_fract_x
_atom_site_fract_y
_atom_site_fract_z
_atom_site_occupancy
_atom_site_symmetry_multiplicity
_atom_site_Wyckoff_symbol
_atom_site_calc_flag
_atom_site_thermal_displace_type
_atom_site_U_iso_or_equiv
O1 O 0.2943(2) 0.4316(1) 0.8098(1) 1.000 2 i d Uani 0.0359(3)
O2 O 0.5312(2) 0.4692(1) 0.6972(1) 1.000 2 i d Uani 0.0391(3)
O3 O -0.3395(2) 0.0159(1) 0.6554(1) 1.000 2 i d Uani 0.0545(4)
O4 O -0.4200(2) 0.1454(2) 0.7787(1) 1.000 2 i d Uani 0.0503(4)
N1 N 0.4245(2) 0.2968(1) 0.5552(1) 1.000 2 i d Uani 0.0323(4)
N2 N 0.5788(2) 0.3353(2) 0.5304(1) 1.000 2 i d Uani 0.0339(4)
H2 H 0.617(3) 0.390(2) 0.5715(18) 1.000 2 i d Uiso 0.042(6)
N3 N -0.3149(2) 0.1041(2) 0.7100(1) 1.000 2 i d Uani 0.0396(4)
N4 N 1.2648(2) 0.1723(2) 0.0606(2) 1.000 2 i d Uani 0.0502(5)
C1 C 0.3308(2) 0.3335(2) 0.6418(2) 1.000 2 i d Uani 0.0312(4)
C2 C 0.3950(2) 0.4180(2) 0.7167(2) 1.000 2 i d Uani 0.0316(4)
C3 C 0.3533(2) 0.5193(2) 0.8810(2) 1.000 2 i d Uani 0.0422(5)
H3A H 0.3869 0.6055 0.8354 1.000 2 i calc Uiso 0.05100
H3B H 0.4498 0.4797 0.9155 1.000 2 i calc Uiso 0.05100
C4 C 0.2164(3) 0.5390(2) 0.9711(2) 1.000 2 i d Uani 0.0458(5)
H4A H 0.1218 0.5786 0.9360 1.000 2 i calc Uiso 0.06900
H4B H 0.2532 0.5980 1.0204 1.000 2 i calc Uiso 0.06900
H4C H 0.1843 0.4532 1.0158 1.000 2 i calc Uiso 0.06900
C5 C 0.1615(2) 0.2775(2) 0.6610(2) 1.000 2 i d Uani 0.0304(4)
C6 C 0.0277(2) 0.3360(2) 0.7196(2) 1.000 2 i d Uani 0.0341(4)
H6 H 0.0439 0.4160 0.7486 1.000 2 i calc Uiso 0.04100
C7 C -0.1270(2) 0.2795(2) 0.7361(2) 1.000 2 i d Uani 0.0345(4)
H7 H -0.2162 0.3194 0.7771 1.000 2 i calc Uiso 0.04100
C8 C -0.1504(2) 0.1645(2) 0.6924(2) 1.000 2 i d Uani 0.0319(4)
C9 C -0.0231(2) 0.1055(2) 0.6318(2) 1.000 2 i d Uani 0.0356(4)
H9 H -0.0420 0.0276 0.6006 1.000 2 i calc Uiso 0.04300
C10 C 0.1322(2) 0.1611(2) 0.6170(2) 1.000 2 i d Uani 0.0337(4)
H10 H 0.2205 0.1198 0.5765 1.000 2 i calc Uiso 0.04000
C11 C 0.6810(2) 0.2892(2) 0.4421(2) 1.000 2 i d Uani 0.0320(4)
C12 C 0.6226(2) 0.2000(2) 0.3767(2) 1.000 2 i d Uani 0.0368(4)
H12 H 0.5123 0.1690 0.3921 1.000 2 i calc Uiso 0.04400
C13 C 0.7262(2) 0.1588(2) 0.2911(2) 1.000 2 i d Uani 0.0369(4)
H13 H 0.6860 0.0989 0.2474 1.000 2 i calc Uiso 0.04400
C14 C 0.8916(2) 0.2022(2) 0.2653(2) 1.000 2 i d Uani 0.0319(4)
C15 C 0.9992(2) 0.1622(2) 0.1751(2) 1.000 2 i d Uani 0.0362(4)
H15 H 0.9588 0.1058 0.1285 1.000 2 i calc Uiso 0.04300
C16 C 1.1611(2) 0.2030(2) 0.1531(2) 1.000 2 i d Uani 0.0368(4)
C17 C 1.2204(2) 0.2835(2) 0.2272(2) 1.000 2 i d Uani 0.0384(4)
H17 H 1.3328 0.3094 0.2158 1.000 2 i calc Uiso 0.04600
C18 C 1.1187(2) 0.3240(2) 0.3140(2) 1.000 2 i d Uani 0.0365(4)
H18 H 1.1617 0.3782 0.3615 1.000 2 i calc Uiso 0.04400
C19 C 0.9511(2) 0.2874(2) 0.3351(2) 1.000 2 i d Uani 0.0310(4)
C20 C 0.8414(2) 0.3304(2) 0.4227(2) 1.000 2 i d Uani 0.0325(4)
H20 H 0.8797 0.3888 0.4686 1.000 2 i calc Uiso 0.03900
C21 C 1.2019(3) 0.0955(3) -0.0171(2) 1.000 2 i d Uani 0.0562(6)
H21A H 1.1794 0.0048 0.0205 1.000 2 i calc Uiso 0.08400
H21B H 1.2837 0.0940 -0.0835 1.000 2 i calc Uiso 0.08400
H21C H 1.1001 0.1359 -0.0410 1.000 2 i calc Uiso 0.08400
C22 C 1.4397(2) 0.1767(2) 0.0571(2) 1.000 2 i d Uani 0.0477(5)
H22A H 1.4732 0.2654 0.0675 1.000 2 i calc Uiso 0.07200
H22B H 1.4912 0.1563 -0.0162 1.000 2 i calc Uiso 0.07200
H22C H 1.4745 0.1113 0.1177 1.000 2 i calc Uiso 0.07200

loop_
_atom_type_symbol
_atom_type_radius_bond
O 1.200
N 1.200
H 1.200
C 1.200

loop_
_geom_angle_atom_site_label_1
_geom_angle_atom_site_label_2
_geom_angle_atom_site_label_3
_geom_angle
_geom_angle_publ_flag
C2 O1 C3 115.06(14) no
C1 N1 N2 121.38(16) no
N1 N2 H2 118.2(14) no
N1 N2 C11 121.05(16) no
C11 N2 H2 120.7(14) no
O3 N3 O4 123.81(17) no
O3 N3 C8 117.97(17) no
O4 N3 C8 118.22(16) no
C16 N4 C21 119.39(17) no
C16 N4 C22 121.56(17) no
C22 N4 C21 116.23(16) no
N1 C1 C2 121.46(16) no
N1 C1 C5 114.71(16) no
C2 C1 C5 123.74(16) no
O1 C2 C1 114.81(15) no
O2 C2 O1 121.83(17) no
O2 C2 C1 123.33(17) no
O1 C3 H3A 110.10 no
O1 C3 H3B 110.10 no
O1 C3 C4 107.84(16) no
H3A C3 H3B 108.50 no
C4 C3 H3A 110.10 no
C4 C3 H3B 110.10 no
C3 C4 H4A 109.50 no
C3 C4 H4B 109.50 no
C3 C4 H4C 109.50 no
H4A C4 H4B 109.50 no
H4A C4 H4C 109.50 no
H4B C4 H4C 109.50 no
C6 C5 C1 123.37(16) no
C6 C5 C10 117.82(17) no
C10 C5 C1 118.81(16) no
C5 C6 H6 119.40 no
C7 C6 C5 121.22(17) no
C7 C6 H6 119.40 no
C6 C7 H7 120.40 no
C8 C7 C6 119.16(17) no
C8 C7 H7 120.40 no
C7 C8 N3 119.24(17) no
C7 C8 C9 121.47(17) no
C9 C8 N3 119.29(16) no
C8 C9 H9 120.40 no
C8 C9 C10 119.25(17) no
C10 C9 H9 120.40 no
C5 C10 H10 119.50 no
C9 C10 C5 121.05(17) no
C9 C10 H10 119.50 no
N2 C11 C12 121.46(17) no
C20 C11 N2 118.04(16) no
C20 C11 C12 120.48(17) no
C11 C12 H12 120.30 no
C13 C12 C11 119.32(17) no
C13 C12 H12 120.30 no
C12 C13 H13 118.90 no
C12 C13 C14 122.27(18) no
C14 C13 H13 118.90 no
C13 C14 C15 122.75(17) no
C13 C14 C19 117.85(17) no
C15 C14 C19 119.39(17) no
C14 C15 H15 119.10 no
C16 C15 C14 121.84(17) no
C16 C15 H15 119.10 no
N4 C16 C17 119.62(17) no
C15 C16 N4 122.47(18) no
C15 C16 C17 117.87(18) no
C16 C17 H17 119.40 no
C18 C17 C16 121.28(18) no
C18 C17 H17 119.40 no
C17 C18 H18 119.20 no
C17 C18 C19 121.54(18) no
C19 C18 H18 119.20 no
C18 C19 C14 117.97(17) no
C18 C19 C20 122.95(17) no
C20 C19 C14 119.08(16) no
C11 C20 C19 120.89(17) no
C11 C20 H20 119.60 no
C19 C20 H20 119.60 no
N4 C21 H21A 109.50 no
N4 C21 H21B 109.50 no
N4 C21 H21C 109.50 no
H21A C21 H21B 109.50 no
H21A C21 H21C 109.50 no
H21B C21 H21C 109.50 no
N4 C22 H22A 109.50 no
N4 C22 H22B 109.50 no
N4 C22 H22C 109.50 no
H22A C22 H22B 109.50 no
H22A C22 H22C 109.50 no
H22B C22 H22C 109.50 no

loop_
_geom_bond_atom_site_label_1
_geom_bond_atom_site_label_2
_geom_bond_distance
_geom_bond_publ_flag
O1 C2 1.332(2) no
O1 C3 1.452(2) no
O2 C2 1.222(2) no
O3 N3 1.223(2) no
O4 N3 1.233(2) no
N1 N2 1.316(2) no
N1 C1 1.314(2) no
N2 H2 0.88(2) no
N2 C11 1.403(2) no
N3 C8 1.469(2) no
N4 C16 1.387(2) no
N4 C21 1.448(3) no
N4 C22 1.429(2) no
C1 C2 1.479(2) no
C1 C5 1.487(2) no
C3 H3A 0.9900 no
C3 H3B 0.9900 no
C3 C4 1.495(3) no
C4 H4A 0.9800 no
C4 H4B 0.9800 no
C4 H4C 0.9800 no
C5 C6 1.403(2) no
C5 C10 1.404(2) no
C6 H6 0.9500 no
C6 C7 1.381(2) no
C7 H7 0.9500 no
C7 C8 1.379(3) no
C8 C9 1.380(3) no
C9 H9 0.9500 no
C9 C10 1.382(2) no
C10 H10 0.9500 no
C11 C12 1.411(3) no
C11 C20 1.369(2) no
C12 H12 0.9500 no
C12 C13 1.364(3) no
C13 H13 0.9500 no
C13 C14 1.416(3) no
C14 C15 1.417(3) no
C14 C19 1.424(2) no
C15 H15 0.9500 no
C15 C16 1.379(3) no
C16 C17 1.428(3) no
C17 H17 0.9500 no
C17 C18 1.364(3) no
C18 H18 0.9500 no
C18 C19 1.412(2) no
C19 C20 1.415(3) no
C20 H20 0.9500 no
C21 H21A 0.9800 no
C21 H21B 0.9800 no
C21 H21C 0.9800 no
C22 H22A 0.9800 no
C22 H22B 0.9800 no
C22 H22C 0.9800 no

loop_
_geom_hbond_atom_site_label_D
_geom_hbond_atom_site_label_H
_geom_hbond_atom_site_label_A
_geom_hbond_distance_DH
_geom_hbond_distance_HA
_geom_hbond_distance_DA
_geom_hbond_angle_DHA
_geom_hbond_publ_flag
N2 H2 O2 0.88(2) 1.87(2) 2.578(2) 135.2(19) yes
